data_7248680
loop_
_publ_author_name
'Breckell, Jaxon R.'
'Conte, Luke'
'Potts, Michael W.'
'Sawant, Pradnya S.'
'Butcher, Raymond J.'
'Vernekar, Beena K.'
'Richardson, Christopher'

_publ_section_title
;
 New diclofenac salts with the dense hydrogen bond donor
 propane-1,3-diaminium
;
_journal_issue 24
_journal_name_full CrystEngComm
_journal_page_first 3206
_journal_page_last 3216
_journal_paper_doi 10.1039/D4CE00397G
_journal_volume 26
_journal_year 2024
_chemical_absolute_configuration ad
_chemical_formula_moiety '2(C14 H10 Cl2 N O2), C3 H12 N2, 4(H2 O)'
_chemical_formula_sum 'C31 H40 Cl4 N4 O8'
_chemical_formula_weight 738.47
_space_group_crystal_system monoclinic
_space_group_IT_number 4
_space_group_name_Hall 'P 2yb'
_space_group_name_H-M_alt 'P 1 21 1'
_atom_sites_solution_hydrogens mixed
_audit_creation_date 2024-05-14
_audit_creation_method
;
Olex2 1.5
(compiled 2024.02.16 svn.r378c4104 for OlexSys, GUI svn.r6928)
;
_audit_update_record
;
2024-05-14 deposited with the CCDC.	2024-05-23 downloaded from the CCDC.
;
_cell_angle_alpha 90
_cell_angle_beta 90.1340(10)
_cell_angle_gamma 90
_cell_formula_units_Z 4
_cell_length_a 9.35740(10)
_cell_length_b 36.5523(5)
_cell_length_c 10.2282(2)
_cell_measurement_reflns_used 61150
_cell_measurement_temperature 295(1)
_cell_measurement_theta_max 29.8480
_cell_measurement_theta_min 1.9890
_cell_volume 3498.39(9)
_computing_cell_refinement 'CrysAlisPro 1.171.41.123a (Rigaku OD, 2022)'
_computing_data_collection 'CrysAlisPro 1.171.41.123a (Rigaku OD, 2022)'
_computing_data_reduction 'CrysAlisPro 1.171.41.123a (Rigaku OD, 2022)'
_computing_molecular_graphics 'Olex2 1.5 (Dolomanov et al., 2009)'
_computing_publication_material 'Olex2 1.5 (Dolomanov et al., 2009)'
_computing_structure_refinement 'SHELXL 2017/1 (Sheldrick, 2015)'
_computing_structure_solution 'SHELXT 2014/5 (Sheldrick, 2014)'
_diffrn_ambient_temperature 295(1)
_diffrn_detector_area_resol_mean 10.0000
_diffrn_measured_fraction_theta_full 1.000
_diffrn_measured_fraction_theta_max 0.984
_diffrn_measurement_details
;
List of Runs (angles in degrees, time in seconds):

  # Type    Start    End  Width  t~exp~   \w     \q     \k     \f   Frames
#--------------------------------------------------------------------------
  1  \w    -74.00 110.00   0.50    7.00    --   20.00  54.00  27.68  368
  2  \w    -74.00 110.00   0.50    7.00    --   20.00  54.00 175.69  368
  3  \w    -74.00 110.00   0.50    7.00    --   20.00  54.00 -98.19  368
  4  \w    -74.00 110.00   0.50    7.00    --   20.00  54.00 109.71  368
  5  \w    -74.00 110.00   0.50    7.00    --   20.00  54.00 126.11  368
  6  \w    -74.00 110.00   0.50    7.00    --   20.00  54.00  42.96  368
  7  \w    -74.00 110.00   0.50    7.00    --   20.00  54.00-165.45  368
  8  \w     -6.00  84.00   0.50    7.00    --   20.00  54.00 -81.24  180
  9  \w     -6.00  84.00   0.50    7.00    --   20.00  54.00 -81.24  180
 10  \w     78.00 104.00   0.50    7.00    --   20.00  54.00 136.92   52
 11  \w    -49.00  83.00   0.50    7.00    --   20.00  54.00 150.00  264
 12  \w    -33.00  -8.00   0.50    7.00    --   20.00  54.00  60.00   50
 13  \w      4.00  30.00   0.50    7.00    --   20.00  54.00  60.00   52
 14  \w     48.00  74.00   0.50    7.00    --   20.00  54.00  60.00   52
 15  \w    -21.00  90.00   0.50    7.00    --   20.00  54.00  90.00  222
 16  \w     -7.00 110.00   0.50    7.00    --   20.00  54.00  32.87  234
 17  \w    -28.00 110.00   0.50    7.00    --   20.00  54.00 -62.26  276
 18  \w    -38.00 -13.00   0.50    7.00    --   20.00  54.00 -90.00   50
 19  \w     43.00  68.00   0.50    7.00    --   20.00  54.00 -90.00   50
 20  \w    -17.00   8.00   0.50    7.00    --   20.00  54.00-156.58   50
 21  \w     37.00  63.00   0.50    7.00    --   20.00  54.00-156.58   52
 22  \w     32.00  81.00   0.50    7.00    --   20.00  54.00 -30.00   98
 23  \w    -73.00 110.00   0.50    7.00    --   20.00  54.00 -10.32  366
 24  \w     79.00 105.00   0.50    7.00    --   20.00  54.00  76.02   52
 25  \w    -73.00 110.00   0.50    7.00    --   20.00  54.00  16.06  366
;
_diffrn_measurement_device 'two-circle diffractometer'
_diffrn_measurement_device_type 'XtaLAB Mini II'
_diffrn_measurement_method '\w scans'
_diffrn_radiation_type MoK\a
_diffrn_radiation_wavelength 0.71073
_diffrn_reflns_av_R_equivalents 0.0286
_diffrn_reflns_av_unetI/netI 0.0238
_diffrn_reflns_Laue_measured_fraction_full 1.000
_diffrn_reflns_Laue_measured_fraction_max 0.984
_diffrn_reflns_limit_h_max 13
_diffrn_reflns_limit_h_min -13
_diffrn_reflns_limit_k_max 51
_diffrn_reflns_limit_k_min -51
_diffrn_reflns_limit_l_max 14
_diffrn_reflns_limit_l_min -14
_diffrn_reflns_number 155834
_diffrn_reflns_point_group_measured_fraction_full 1.000
_diffrn_reflns_point_group_measured_fraction_max 0.975
_diffrn_reflns_theta_full 25.242
_diffrn_reflns_theta_max 30.391
_diffrn_reflns_theta_min 1.991
_exptl_absorpt_coefficient_mu 0.392
_exptl_absorpt_correction_T_max 1.00000
_exptl_absorpt_correction_T_min 0.94619
_exptl_absorpt_correction_type multi-scan
_exptl_absorpt_process_details
;
CrysAlisPro 1.171.41.123a (Rigaku Oxford Diffraction, 2022)
Empirical absorption correction using spherical harmonics,
implemented in SCALE3 ABSPACK scaling algorithm.
;
_exptl_crystal_colour colourless
_exptl_crystal_colour_primary colourless
_exptl_crystal_density_diffrn 1.402
_exptl_crystal_description irregular
_exptl_crystal_F_000 1544
_exptl_crystal_recrystallization_method 'slow evaporation from isopropanol water'
_exptl_crystal_size_max 0.53
_exptl_crystal_size_mid 0.41
_exptl_crystal_size_min 0.21
_refine_diff_density_max 0.186
_refine_diff_density_min -0.343
_refine_diff_density_rms 0.041
_refine_ls_abs_structure_details
;
 Flack x determined using 7228 quotients [(I+)-(I-)]/[(I+)+(I-)]
 (Parsons, Flack and Wagner, Acta Cryst. B69 (2013) 249-259).
;
_refine_ls_abs_structure_Flack -0.027(7)
_refine_ls_extinction_method none
_refine_ls_goodness_of_fit_ref 1.029
_refine_ls_hydrogen_treatment mixed
_refine_ls_matrix_type full
_refine_ls_number_parameters 972
_refine_ls_number_reflns 20631
_refine_ls_number_restraints 4
_refine_ls_restrained_S_all 1.029
_refine_ls_R_factor_all 0.0474
_refine_ls_R_factor_gt 0.0336
_refine_ls_shift/su_max 0.001
_refine_ls_shift/su_mean 0.000
_refine_ls_structure_factor_coef Fsqd
_refine_ls_weighting_details 'w=1/[\s^2^(Fo^2^)+(0.0402P)^2^+0.3664P] where P=(Fo^2^+2Fc^2^)/3'
_refine_ls_weighting_scheme calc
_refine_ls_wR_factor_gt 0.0756
_refine_ls_wR_factor_ref 0.0810
_reflns_Friedel_coverage 0.954
_reflns_Friedel_fraction_full 1.000
_reflns_Friedel_fraction_max 0.965
_reflns_number_gt 16914
_reflns_number_total 20631
_reflns_threshold_expression 'I > 2\s(I)'
_cod_data_source_file d4ce00397g2.cif
_cod_data_source_block exp_396_criproh_auto
_cod_depositor_comments 'Adding full bibliography for 7248675--7248680.cif.'
_cod_database_code 7248680
_shelx_shelxl_version_number 2017/1
_shelx_space_group_comment
;
The symmetry employed for this shelxl refinement is uniquely defined
by the following loop, which should always be used as a source of
symmetry information in preference to the above space-group names.
They are only intended as comments.
;
_shelx_estimated_absorpt_t_max 0.922
_shelx_estimated_absorpt_t_min 0.819
_olex2_refinement_description
;
1. Fixed Uiso
 At 1.5 times of:
  All O(H,H) groups
2. Restrained distances
 N1D-H1D = N1C-H1C = N1B-H1B = N1A-H1A
 0.85 with sigma of 0.02
3. Others
 Sof(O8WA)=Sof(H8WA)=Sof(H8WB)=1-FVAR(1)
 Sof(O8WB)=Sof(H8WC)=Sof(H8WD)=FVAR(1)
 Fixed X: O4W(0.76706) H4WA(0.72742) H4WB(0.853361)
 Fixed Y: O4W(0.55293) H4WA(0.55583) H4WB(0.55932)
 Fixed Z: O4W(0.02495) H4WA(-0.04918) H4WB(0.01296)
4.a Free rotating group:
 O6W(H6WA,H6WB), O3W(H3WA,H3WB), O5W(H5WA,H5WB), O8WA(H8WA,H8WB), O1W(H1WA,
 H1WB), O7W(H7WA,H7WB), O2W(H2WA,H2WB), O8WB(H8WC,H8WD)
4.b Secondary CH2 refined with riding coordinates:
 C13C(H13A,H13B), C13D(H13C,H13D), C13A(H13E,H13F), C13B(H13G,H13H), C2P(H2PA,
 H2PB), C3P(H3PA,H3PB), C4P(H4PA,H4PB), C2N(H2NA,H2NB), C3N(H3NA,H3NB),
 C4N(H4NA,H4NB)
4.c Aromatic/amide H refined with riding coordinates:
 C3C(H3C), C4C(H4C), C5C(H5C), C8C(H8C), C9C(H9C), C10C(H10C), C11C(H11C),
 C3D(H3D), C4D(H4D), C5D(H5D), C8D(H8D), C9D(H9D), C10D(H10D), C11D(H11D),
 C3A(H3A), C4A(H4A), C5A(H5A), C8A(H8A), C9A(H9A), C10A(H10A), C11A(H11A),
 C3B(H3B), C4B(H4B), C5B(H5B), C8B(H8B), C9B(H9B), C10B(H10B), C11B(H11B)
4.d Idealised Me refined as rotating group:
 N1P(H1PA,H1PB,H1PC), N5P(H5PA,H5PB,H5PC), N1N(H1NA,H1NB,H1NC), N5N(H5NA,H5NB,
 H5NC)
;
_olex2_submission_special_instructions 'No special instructions were received'
_oxdiff_exptl_absorpt_empirical_details
;
Empirical correction (ABSPACK) includes:
- Absorption correction using spherical harmonics
- Frame scaling
;

loop_
_space_group_symop_operation_xyz
'x, y, z'
'-x, y+1/2, -z'

loop_
_atom_site_label
_atom_site_type_symbol
_atom_site_fract_x
_atom_site_fract_y
_atom_site_fract_z
_atom_site_U_iso_or_equiv
_atom_site_adp_type
_atom_site_occupancy
_atom_site_site_symmetry_order
_atom_site_calc_flag
_atom_site_refinement_flags_posn
_atom_site_refinement_flags_adp
_atom_site_refinement_flags_occupancy
_atom_site_disorder_assembly
_atom_site_disorder_group
Cl1C Cl 0.19583(7) 0.73276(8) 1.08406(6) 0.04288(14) Uani 1 1 d . . . . .
O1C O 0.0634(2) 0.54414(9) 1.17242(18) 0.0521(5) Uani 1 1 d . . . . .
N1C N 0.2283(2) 0.65213(9) 1.0114(2) 0.0350(4) Uani 1 1 d D . . . .
H1C H 0.258(3) 0.6301(6) 1.008(2) 0.030(6) Uiso 1 1 d D . . . .
C1C C 0.3124(2) 0.67695(10) 0.9423(2) 0.0306(4) Uani 1 1 d . . . . .
C2C C 0.3055(2) 0.71502(10) 0.9634(2) 0.0326(5) Uani 1 1 d . . . . .
O2C O 0.2068(2) 0.57449(9) 1.0399(2) 0.0522(5) Uani 1 1 d . . . . .
Cl2C Cl 0.44424(7) 0.61871(8) 0.83109(8) 0.05215(16) Uani 1 1 d . . . . .
C3C C 0.3872(3) 0.73953(10) 0.8920(3) 0.0412(6) Uani 1 1 d . . . . .
H3C H 0.376996 0.764551 0.905540 0.046(8) Uiso 1 1 calc R . . . .
C4C C 0.4836(3) 0.72677(11) 0.8007(3) 0.0462(6) Uani 1 1 d . . . . .
H4C H 0.536530 0.743172 0.750927 0.058(9) Uiso 1 1 calc R . . . .
C5C C 0.5011(3) 0.68955(11) 0.7835(3) 0.0426(6) Uani 1 1 d . . . . .
H5C H 0.569071 0.680789 0.725218 0.055(9) Uiso 1 1 calc R . . . .
C6C C 0.4169(2) 0.66534(10) 0.8535(2) 0.0349(5) Uani 1 1 d . . . . .
C7C C 0.0777(2) 0.65515(9) 1.0210(2) 0.0296(4) Uani 1 1 d . . . . .
C8C C -0.0020(3) 0.67735(10) 0.9375(2) 0.0343(5) Uani 1 1 d . . . . .
H8C H 0.043869 0.690268 0.871396 0.035(7) Uiso 1 1 calc R . . . .
C9C C -0.1491(3) 0.68042(10) 0.9517(3) 0.0399(6) Uani 1 1 d . . . . .
H9C H -0.201149 0.695529 0.896091 0.035(7) Uiso 1 1 calc R . . . .
C10C C -0.2175(3) 0.66107(11) 1.0483(3) 0.0467(6) Uani 1 1 d . . . . .
H10C H -0.315780 0.663376 1.059131 0.050(8) Uiso 1 1 calc R . . . .
C11C C -0.1399(3) 0.63815(10) 1.1294(3) 0.0419(6) Uani 1 1 d . . . . .
H11C H -0.187474 0.624834 1.193476 0.052(9) Uiso 1 1 calc R . . . .
C12C C 0.0079(3) 0.63452(10) 1.1175(2) 0.0333(5) Uani 1 1 d . . . . .
C13C C 0.0897(3) 0.60885(10) 1.2054(2) 0.0391(5) Uani 1 1 d . . . . .
H13A H 0.033867 0.603810 1.283126 0.058(9) Uiso 1 1 calc R . . . .
H13B H 0.178334 0.620373 1.232572 0.038(7) Uiso 1 1 calc R . . . .
C14C C 0.1229(3) 0.57303(10) 1.1353(2) 0.0355(5) Uani 1 1 d . . . . .
O1D O 0.77290(18) 0.56774(9) 0.55785(17) 0.0377(4) Uani 1 1 d . . . . .
N1D N 0.7380(2) 0.64819(9) 0.5151(2) 0.0359(4) Uani 1 1 d D . . . .
H1D H 0.709(3) 0.6261(6) 0.505(3) 0.037(7) Uiso 1 1 d D . . . .
Cl1D Cl 0.78932(7) 0.72846(8) 0.58911(6) 0.04357(14) Uani 1 1 d . . . . .
C1D C 0.6628(2) 0.67444(10) 0.4450(2) 0.0312(4) Uani 1 1 d . . . . .
Cl2D Cl 0.53075(7) 0.61828(8) 0.31873(7) 0.04936(16) Uani 1 1 d . . . . .
O2D O 0.7051(2) 0.55546(9) 0.76125(19) 0.0477(5) Uani 1 1 d . . . . .
C2D C 0.6749(3) 0.71222(10) 0.4682(2) 0.0333(5) Uani 1 1 d . . . . .
C3D C 0.5971(3) 0.73800(10) 0.3990(3) 0.0416(6) Uani 1 1 d . . . . .
H3D H 0.610873 0.762804 0.414793 0.062(10) Uiso 1 1 calc R . . . .
C4D C 0.4992(3) 0.72678(11) 0.3066(3) 0.0454(6) Uani 1 1 d . . . . .
H4D H 0.447381 0.744021 0.259345 0.070(11) Uiso 1 1 calc R . . . .
C5D C 0.4779(3) 0.68986(11) 0.2842(3) 0.0419(6) Uani 1 1 d . . . . .
H5D H 0.409846 0.682172 0.223751 0.048(8) Uiso 1 1 calc R . . . .
C6D C 0.5581(3) 0.66455(10) 0.3521(2) 0.0339(5) Uani 1 1 d . . . . .
C7D C 0.8890(2) 0.64862(10) 0.5333(2) 0.0300(4) Uani 1 1 d . . . . .
C8D C 0.9770(3) 0.66887(10) 0.4509(3) 0.0381(5) Uani 1 1 d . . . . .
H8D H 0.937707 0.681715 0.381007 0.045(8) Uiso 1 1 calc R . . . .
C9D C 1.1237(3) 0.66985(11) 0.4731(3) 0.0450(6) Uani 1 1 d . . . . .
H9D H 1.182584 0.683418 0.418254 0.055(9) Uiso 1 1 calc R . . . .
C10D C 1.1819(3) 0.65061(11) 0.5768(3) 0.0477(7) Uani 1 1 d . . . . .
H10D H 1.279731 0.651559 0.592836 0.082(12) Uiso 1 1 calc R . . . .
C11D C 1.0944(3) 0.63001(10) 0.6565(3) 0.0399(5) Uani 1 1 d . . . . .
H11D H 1.134829 0.616824 0.725010 0.039(7) Uiso 1 1 calc R . . . .
C12D C 0.9460(2) 0.62842(9) 0.6370(2) 0.0305(4) Uani 1 1 d . . . . .
C13D C 0.8532(3) 0.60745(10) 0.7305(2) 0.0341(5) Uani 1 1 d . . . . .
H13C H 0.783341 0.624328 0.766043 0.043(7) Uiso 1 1 calc R . . . .
H13D H 0.912950 0.599457 0.802690 0.044(8) Uiso 1 1 calc R . . . .
C14D C 0.7728(2) 0.57411(10) 0.6790(2) 0.0313(4) Uani 1 1 d . . . . .
Cl1A Cl 0.04819(7) 0.37910(8) 0.70272(7) 0.04704(15) Uani 1 1 d . . . . .
C1A C 0.1851(2) 0.32330(10) 0.8268(2) 0.0314(4) Uani 1 1 d . . . . .
O1A O 0.2473(2) 0.44818(9) 1.1071(2) 0.0477(4) Uani 1 1 d . . . . .
N1A N 0.2640(2) 0.34984(9) 0.8927(2) 0.0367(4) Uani 1 1 d D . . . .
H1A H 0.230(3) 0.3724(6) 0.886(3) 0.036(7) Uiso 1 1 d D . . . .
O2A O 0.3103(3) 0.42883(9) 0.9103(2) 0.0624(6) Uani 1 1 d . . . . .
Cl2A Cl 0.30993(7) 0.27030(8) 0.97561(7) 0.04441(14) Uani 1 1 d . . . . .
C2A C 0.0796(2) 0.33285(10) 0.7353(2) 0.0332(5) Uani 1 1 d . . . . .
C3A C -0.0029(3) 0.30740(11) 0.6691(2) 0.0398(6) Uani 1 1 d . . . . .
H3A H -0.071707 0.314967 0.609180 0.047(8) Uiso 1 1 calc R . . . .
C4A C 0.0185(3) 0.27052(11) 0.6932(3) 0.0444(6) Uani 1 1 d . . . . .
H4A H -0.033800 0.253085 0.647286 0.060(9) Uiso 1 1 calc R . . . .
C5A C 0.1178(3) 0.25967(10) 0.7859(3) 0.0408(6) Uani 1 1 d . . . . .
H5A H 0.131545 0.234933 0.803181 0.048(8) Uiso 1 1 calc R . . . .
C6A C 0.1968(2) 0.28571(10) 0.8528(2) 0.0336(5) Uani 1 1 d . . . . .
C7A C 0.4151(2) 0.34882(10) 0.9079(2) 0.0323(5) Uani 1 1 d . . . . .
C8A C 0.5018(3) 0.32752(10) 0.8278(3) 0.0370(5) Uani 1 1 d . . . . .
H8A H 0.460933 0.313737 0.761054 0.050(9) Uiso 1 1 calc R . . . .
C9A C 0.6485(3) 0.32671(11) 0.8468(3) 0.0452(6) Uani 1 1 d . . . . .
H9A H 0.705588 0.312004 0.794211 0.048(8) Uiso 1 1 calc R . . . .
C10A C 0.7098(3) 0.34783(11) 0.9442(3) 0.0509(7) Uani 1 1 d . . . . .
H10A H 0.808212 0.347499 0.956817 0.058(9) Uiso 1 1 calc R . . . .
C11A C 0.6240(3) 0.36946(11) 1.0227(3) 0.0440(6) Uani 1 1 d . . . . .
H11A H 0.666171 0.383597 1.087806 0.058(9) Uiso 1 1 calc R . . . .
C12A C 0.4757(2) 0.37057(10) 1.0065(2) 0.0332(5) Uani 1 1 d . . . . .
C13A C 0.3851(3) 0.39356(10) 1.0954(3) 0.0389(5) Uani 1 1 d . . . . .
H13E H 0.445279 0.402919 1.165127 0.051(8) Uiso 1 1 calc R . . . .
H13F H 0.313580 0.377925 1.135166 0.043(8) Uiso 1 1 calc R . . . .
C14A C 0.3087(3) 0.42593(10) 1.0307(3) 0.0391(5) Uani 1 1 d . . . . .
O1AB O 0.5760(3) 0.45793(9) 0.5712(2) 0.0549(5) Uani 1 1 d . . . . .
O2AB O 0.7439(2) 0.43000(9) 0.4554(2) 0.0535(5) Uani 1 1 d . . . . .
N1B N 0.7488(2) 0.35115(9) 0.4071(2) 0.0361(4) Uani 1 1 d D . . . .
H1B H 0.782(3) 0.3728(7) 0.408(3) 0.047(8) Uiso 1 1 d D . . . .
C1B C 0.8310(2) 0.32634(10) 0.3369(2) 0.0307(4) Uani 1 1 d . . . . .
Cl1B Cl 0.71220(7) 0.26999(8) 0.47390(6) 0.04327(14) Uani 1 1 d . . . . .
C2B C 0.8229(2) 0.28823(10) 0.3547(2) 0.0330(5) Uani 1 1 d . . . . .
Cl2B Cl 0.96250(8) 0.38484(8) 0.22771(8) 0.05267(17) Uani 1 1 d . . . . .
C3B C 0.9043(3) 0.26388(10) 0.2825(3) 0.0413(6) Uani 1 1 d . . . . .
H3B H 0.893808 0.238816 0.294844 0.050(8) Uiso 1 1 calc R . . . .
C4B C 1.0008(3) 0.27690(11) 0.1924(3) 0.0483(7) Uani 1 1 d . . . . .
H4B H 1.053902 0.260598 0.142328 0.085(12) Uiso 1 1 calc R . . . .
C5B C 1.0191(3) 0.31417(11) 0.1761(3) 0.0439(6) Uani 1 1 d . . . . .
H5B H 1.086966 0.323057 0.117927 0.055(9) Uiso 1 1 calc R . . . .
C6B C 0.9352(2) 0.33807(10) 0.2473(2) 0.0352(5) Uani 1 1 d . . . . .
C7B C 0.5978(2) 0.34903(10) 0.4164(2) 0.0310(4) Uani 1 1 d . . . . .
C8B C 0.5177(3) 0.32748(10) 0.3311(3) 0.0375(5) Uani 1 1 d . . . . .
H8B H 0.563276 0.314762 0.264377 0.045(8) Uiso 1 1 calc R . . . .
C9B C 0.3711(3) 0.32478(11) 0.3445(3) 0.0447(6) Uani 1 1 d . . . . .
H9B H 0.318926 0.309882 0.288265 0.048(8) Uiso 1 1 calc R . . . .
C10B C 0.3019(3) 0.34424(11) 0.4416(3) 0.0489(7) Uani 1 1 d . . . . .
H10B H 0.203359 0.342368 0.451273 0.077(12) Uiso 1 1 calc R . . . .
C11B C 0.3807(3) 0.36653(11) 0.5244(3) 0.0431(6) Uani 1 1 d . . . . .
H11B H 0.333708 0.379941 0.588529 0.045(8) Uiso 1 1 calc R . . . .
C12B C 0.5292(3) 0.36931(10) 0.5136(2) 0.0332(5) Uani 1 1 d . . . . .
C13B C 0.6107(3) 0.39425(10) 0.6061(2) 0.0366(5) Uani 1 1 d . . . . .
H13G H 0.698399 0.382353 0.633621 0.058(9) Uiso 1 1 calc R . . . .
H13H H 0.553447 0.398913 0.683222 0.047(8) Uiso 1 1 calc R . . . .
C14B C 0.6461(3) 0.43040(10) 0.5389(2) 0.0369(5) Uani 1 1 d . . . . .
N1P N 0.5388(2) 0.52793(9) 0.47598(19) 0.0356(4) Uani 1 1 d . . . . .
H1PA H 0.540040 0.530131 0.389328 0.047(8) Uiso 1 1 calc R . . . .
H1PB H 0.545192 0.504394 0.497548 0.040(7) Uiso 1 1 calc R . . . .
H1PC H 0.612426 0.540069 0.510081 0.047(8) Uiso 1 1 calc R . . . .
C2P C 0.4030(3) 0.54329(10) 0.5277(2) 0.0382(5) Uani 1 1 d . . . . .
H2PA H 0.407148 0.569788 0.524809 0.054(9) Uiso 1 1 calc R . . . .
H2PB H 0.391657 0.535984 0.618308 0.052(8) Uiso 1 1 calc R . . . .
C3P C 0.2763(3) 0.53024(11) 0.4497(3) 0.0402(5) Uani 1 1 d . . . . .
H3PA H 0.269170 0.503818 0.455877 0.055(9) Uiso 1 1 calc R . . . .
H3PB H 0.289172 0.536609 0.358406 0.052(8) Uiso 1 1 calc R . . . .
C4P C 0.1397(3) 0.54753(10) 0.5002(2) 0.0389(5) Uani 1 1 d . . . . .
H4PA H 0.132130 0.543145 0.593486 0.053(8) Uiso 1 1 calc R . . . .
H4PB H 0.143790 0.573776 0.486625 0.057(9) Uiso 1 1 calc R . . . .
N5P N 0.0108(2) 0.53260(10) 0.4335(2) 0.0388(4) Uani 1 1 d . . . . .
H5PA H 0.016667 0.536929 0.348069 0.071(11) Uiso 1 1 calc R . . . .
H5PB H -0.067036 0.543341 0.465369 0.044(8) Uiso 1 1 calc R . . . .
H5PC H 0.005715 0.508588 0.447203 0.063(10) Uiso 1 1 calc R . . . .
N1N N 0.9739(2) 0.47518(10) 1.0354(2) 0.0424(5) Uani 1 1 d . . . . .
H1NA H 0.984047 0.496860 0.996909 0.057(9) Uiso 1 1 calc R . . . .
H1NB H 1.057856 0.467907 1.067244 0.059(9) Uiso 1 1 calc R . . . .
H1NC H 0.911153 0.477033 1.100305 0.071(11) Uiso 1 1 calc R . . . .
C2N C 0.9218(3) 0.44804(11) 0.9382(3) 0.0474(6) Uani 1 1 d . . . . .
H2NA H 0.881657 0.427250 0.984244 0.059(9) Uiso 1 1 calc R . . . .
H2NB H 1.002172 0.439315 0.887245 0.053(9) Uiso 1 1 calc R . . . .
C3N C 0.8096(3) 0.46347(11) 0.8460(3) 0.0455(6) Uani 1 1 d . . . . .
H3NA H 0.844231 0.486397 0.810386 0.061(10) Uiso 1 1 calc R . . . .
H3NB H 0.796466 0.446613 0.773754 0.077(11) Uiso 1 1 calc R . . . .
C4N C 0.6667(3) 0.47006(11) 0.9104(3) 0.0413(5) Uani 1 1 d . . . . .
H4NA H 0.624528 0.446796 0.934674 0.062(10) Uiso 1 1 calc R . . . .
H4NB H 0.680530 0.484268 0.989552 0.049(8) Uiso 1 1 calc R . . . .
N5N N 0.5675(2) 0.49002(9) 0.8206(2) 0.0367(4) Uani 1 1 d . . . . .
H5NA H 0.549213 0.476203 0.750946 0.047(8) Uiso 1 1 calc R . . . .
H5NB H 0.608044 0.510866 0.795216 0.047(8) Uiso 1 1 calc R . . . .
H5NC H 0.486324 0.494889 0.862262 0.046(8) Uiso 1 1 calc R . . . .
O6W O 0.0209(3) 0.45806(10) 0.5142(2) 0.0594(5) Uani 1 1 d G . . . .
H6WA H 0.079971 0.449860 0.458289 0.081(14) Uiso 1 1 d G . . . .
H6WB H -0.059778 0.450038 0.488400 0.112(18) Uiso 1 1 d G . . . .
O3W O 0.3697(2) 0.51327(9) 0.0176(2) 0.0448(4) Uani 1 1 d G . . . .
H3WA H 0.324118 0.533366 0.020154 0.077(12) Uiso 1 1 d G . . . .
H3WB H 0.313609 0.497826 0.052590 0.076(12) Uiso 1 1 d G . . . .
O5W O 0.5704(2) 0.53089(10) 0.20342(19) 0.0549(5) Uani 1 1 d G . . . .
H5WA H 0.634600 0.541264 0.157901 0.062(10) Uiso 1 1 d G . . . .
H5WB H 0.507936 0.524086 0.148031 0.058(10) Uiso 1 1 d G . . . .
O8WA O 0.762(4) 0.4694(13) 0.227(3) 0.090(8) Uani 0.45(6) 1 d G . P A 2
H8WA H 0.777548 0.485998 0.283592 0.134 Uiso 0.45(6) 1 d G U P A 2
H8WB H 0.675409 0.463290 0.239276 0.134 Uiso 0.45(6) 1 d G U P A 2
O4W O 0.767060 0.552930 0.024950 0.0838(9) Uani 1 1 d . . . . .
H4WA H 0.727420 0.555830 -0.049180 0.126 Uiso 1 1 d . U . . .
H4WB H 0.853361 0.559320 0.012960 0.126 Uiso 1 1 d . U . . .
O1W O 0.2252(3) 0.47811(10) 0.7273(2) 0.0673(6) Uani 1 1 d G . . . .
H1WA H 0.258220 0.461488 0.777120 0.081(13) Uiso 1 1 d G . . . .
H1WB H 0.187215 0.466538 0.664244 0.102(16) Uiso 1 1 d G . . . .
O7W O 0.2519(3) 0.43909(11) 0.3728(3) 0.0756(7) Uani 1 1 d G . . . .
H7WA H 0.271159 0.442062 0.292355 0.12(2) Uiso 1 1 d G . . . .
H7WB H 0.322517 0.427075 0.403051 0.18(3) Uiso 1 1 d G . . . .
O2W O 0.0624(3) 0.53206(11) 0.8477(2) 0.0644(6) Uani 1 1 d G . . . .
H2WA H 0.123198 0.518713 0.808700 0.087(14) Uiso 1 1 d G . . . .
H2WB H 0.112738 0.546934 0.892259 0.088(14) Uiso 1 1 d G . . . .
O8WB O 0.7957(12) 0.4807(4) 0.2601(19) 0.055(3) Uani 0.55(6) 1 d G . P A 1
H8WC H 0.769847 0.462687 0.306587 0.028(16) Uiso 0.55(6) 1 d G . P A 1
H8WD H 0.720301 0.493448 0.250697 0.05(2) Uiso 0.55(6) 1 d G . P A 1

loop_
_atom_site_aniso_label
_atom_site_aniso_U_11
_atom_site_aniso_U_22
_atom_site_aniso_U_33
_atom_site_aniso_U_23
_atom_site_aniso_U_13
_atom_site_aniso_U_12
Cl1C 0.0407(3) 0.0384(3) 0.0495(3) -0.0109(3) 0.0021(3) 0.0020(2)
O1C 0.0764(14) 0.0353(10) 0.0446(10) -0.0042(8) 0.0143(10) -0.0151(9)
N1C 0.0296(10) 0.0278(10) 0.0476(11) 0.0061(8) 0.0050(8) 0.0051(8)
C1C 0.0250(10) 0.0336(11) 0.0332(11) 0.0034(9) -0.0020(8) 0.0009(8)
C2C 0.0271(10) 0.0334(11) 0.0372(11) -0.0021(9) -0.0035(9) 0.0014(9)
O2C 0.0663(13) 0.0290(9) 0.0616(12) -0.0004(8) 0.0302(10) 0.0048(9)
Cl2C 0.0446(3) 0.0416(3) 0.0703(4) -0.0075(3) 0.0107(3) 0.0100(3)
C3C 0.0357(12) 0.0343(12) 0.0536(15) 0.0052(11) -0.0080(11) -0.0049(10)
C4C 0.0355(13) 0.0524(16) 0.0507(15) 0.0118(13) -0.0002(11) -0.0104(12)
C5C 0.0321(12) 0.0546(16) 0.0410(13) 0.0032(12) 0.0043(10) -0.0017(11)
C6C 0.0282(11) 0.0366(12) 0.0400(12) -0.0024(10) -0.0037(9) 0.0034(9)
C7C 0.0289(10) 0.0249(10) 0.0349(11) -0.0045(8) 0.0024(9) 0.0010(8)
C8C 0.0371(12) 0.0287(11) 0.0370(11) -0.0025(9) -0.0021(10) -0.0006(9)
C9C 0.0363(13) 0.0335(12) 0.0498(14) -0.0083(11) -0.0091(11) 0.0056(9)
C10C 0.0287(12) 0.0514(16) 0.0599(16) -0.0142(13) 0.0023(12) 0.0032(11)
C11C 0.0397(13) 0.0389(13) 0.0472(14) -0.0064(11) 0.0132(11) -0.0036(10)
C12C 0.0377(12) 0.0276(11) 0.0346(11) -0.0055(9) 0.0036(10) 0.0019(9)
C13C 0.0503(15) 0.0330(12) 0.0339(12) -0.0008(10) 0.0056(11) 0.0031(10)
C14C 0.0414(13) 0.0277(10) 0.0376(12) 0.0023(9) 0.0015(10) 0.0029(9)
O1D 0.0349(8) 0.0378(9) 0.0404(9) -0.0069(7) -0.0020(7) -0.0073(7)
N1D 0.0294(10) 0.0319(10) 0.0466(12) 0.0088(9) -0.0058(8) -0.0053(8)
Cl1D 0.0428(3) 0.0425(3) 0.0455(3) -0.0084(3) -0.0019(3) -0.0037(3)
C1D 0.0268(10) 0.0348(11) 0.0322(10) 0.0053(9) 0.0032(8) -0.0030(9)
Cl2D 0.0474(3) 0.0404(3) 0.0602(4) -0.0018(3) -0.0084(3) -0.0108(3)
O2D 0.0563(12) 0.0369(9) 0.0500(10) 0.0039(8) 0.0071(9) -0.0128(8)
C2D 0.0312(11) 0.0338(11) 0.0349(11) 0.0004(9) 0.0026(9) -0.0012(9)
C3D 0.0423(13) 0.0343(12) 0.0483(14) 0.0035(11) 0.0059(11) 0.0046(10)
C4D 0.0426(14) 0.0465(15) 0.0472(14) 0.0108(12) -0.0008(11) 0.0099(12)
C5D 0.0341(12) 0.0520(15) 0.0396(13) 0.0038(11) -0.0030(10) 0.0014(11)
C6D 0.0303(11) 0.0355(12) 0.0358(11) 0.0006(9) 0.0020(9) -0.0034(9)
C7D 0.0276(10) 0.0275(10) 0.0349(11) -0.0025(9) 0.0008(9) -0.0023(8)
C8D 0.0393(13) 0.0342(12) 0.0408(12) -0.0006(10) 0.0034(10) -0.0043(10)
C9D 0.0379(13) 0.0411(13) 0.0562(16) -0.0080(12) 0.0127(12) -0.0107(11)
C10D 0.0280(12) 0.0511(16) 0.0640(18) -0.0140(13) -0.0007(12) -0.0054(11)
C11D 0.0329(11) 0.0383(12) 0.0484(14) -0.0083(11) -0.0086(10) -0.0007(10)
C12D 0.0312(10) 0.0251(10) 0.0354(11) -0.0074(8) -0.0030(9) -0.0016(8)
C13D 0.0377(12) 0.0293(11) 0.0351(11) -0.0020(9) -0.0054(10) -0.0050(9)
C14D 0.0272(10) 0.0262(10) 0.0406(12) 0.0004(9) -0.0013(9) 0.0022(8)
Cl1A 0.0417(3) 0.0391(3) 0.0603(4) 0.0038(3) -0.0063(3) 0.0091(3)
C1A 0.0270(10) 0.0312(10) 0.0359(11) -0.0023(9) 0.0031(9) 0.0009(8)
O1A 0.0467(10) 0.0348(9) 0.0617(12) -0.0001(9) -0.0001(9) 0.0105(8)
N1A 0.0278(9) 0.0310(10) 0.0512(12) -0.0078(9) -0.0067(9) 0.0037(8)
O2A 0.1001(18) 0.0395(11) 0.0477(11) 0.0027(9) -0.0205(11) 0.0207(11)
Cl2A 0.0413(3) 0.0424(3) 0.0495(3) 0.0132(3) -0.0039(3) 0.0002(3)
C2A 0.0287(11) 0.0342(12) 0.0368(12) 0.0005(9) 0.0031(9) 0.0023(9)
C3A 0.0323(12) 0.0504(15) 0.0367(13) -0.0045(11) -0.0025(10) -0.0039(10)
C4A 0.0404(13) 0.0435(14) 0.0495(14) -0.0087(12) 0.0008(11) -0.0096(11)
C5A 0.0375(13) 0.0333(12) 0.0516(15) -0.0018(11) 0.0071(11) -0.0035(10)
C6A 0.0282(10) 0.0353(11) 0.0374(11) 0.0030(10) 0.0031(9) 0.0020(9)
C7A 0.0303(11) 0.0253(10) 0.0411(12) 0.0066(9) -0.0045(9) 0.0012(8)
C8A 0.0356(12) 0.0317(11) 0.0438(13) 0.0034(10) 0.0050(10) 0.0012(9)
C9A 0.0367(13) 0.0416(13) 0.0572(16) 0.0103(12) 0.0126(12) 0.0059(11)
C10A 0.0283(12) 0.0514(16) 0.0729(19) 0.0143(14) -0.0012(12) 0.0034(11)
C11A 0.0371(13) 0.0409(14) 0.0540(15) 0.0071(12) -0.0124(11) -0.0034(11)
C12A 0.0323(11) 0.0277(10) 0.0397(12) 0.0055(9) -0.0042(9) 0.0034(9)
C13A 0.0438(13) 0.0304(11) 0.0426(13) 0.0008(10) -0.0087(11) 0.0055(10)
C14A 0.0414(13) 0.0267(11) 0.0490(14) 0.0021(10) -0.0111(11) 0.0008(9)
O1AB 0.0788(15) 0.0320(9) 0.0541(11) -0.0017(8) 0.0115(11) 0.0123(10)
O2AB 0.0621(13) 0.0377(10) 0.0609(12) 0.0047(9) 0.0224(10) -0.0060(9)
N1B 0.0315(10) 0.0291(10) 0.0477(12) -0.0086(9) 0.0054(9) -0.0040(8)
C1B 0.0270(10) 0.0332(11) 0.0319(11) -0.0032(9) -0.0027(9) -0.0014(8)
Cl1B 0.0420(3) 0.0377(3) 0.0501(3) 0.0074(3) 0.0007(3) -0.0051(3)
C2B 0.0287(11) 0.0323(11) 0.0381(12) -0.0017(9) -0.0044(9) -0.0012(9)
Cl2B 0.0512(4) 0.0425(4) 0.0644(4) 0.0097(3) 0.0073(3) -0.0095(3)
C3B 0.0346(12) 0.0359(13) 0.0534(15) -0.0084(11) -0.0054(11) 0.0034(10)
C4B 0.0388(14) 0.0523(17) 0.0539(15) -0.0150(13) 0.0027(12) 0.0085(12)
C5B 0.0314(12) 0.0596(17) 0.0407(13) -0.0024(12) 0.0040(10) 0.0010(11)
C6B 0.0305(11) 0.0381(12) 0.0369(12) 0.0013(10) -0.0031(9) -0.0027(9)
C7B 0.0309(11) 0.0244(10) 0.0377(12) 0.0027(9) -0.0004(9) -0.0009(8)
C8B 0.0368(12) 0.0331(11) 0.0426(13) -0.0020(10) -0.0027(10) -0.0002(10)
C9B 0.0390(13) 0.0395(13) 0.0556(16) 0.0043(12) -0.0128(12) -0.0036(11)
C10B 0.0308(13) 0.0531(17) 0.0629(17) 0.0118(14) 0.0012(12) -0.0029(11)
C11B 0.0370(13) 0.0436(14) 0.0487(14) 0.0062(12) 0.0112(11) 0.0044(11)
C12B 0.0379(12) 0.0260(10) 0.0357(11) 0.0054(9) 0.0063(10) 0.0001(9)
C13B 0.0487(14) 0.0287(11) 0.0325(11) 0.0007(9) 0.0061(10) -0.0010(10)
C14B 0.0470(14) 0.0295(11) 0.0343(11) -0.0028(9) -0.0012(10) -0.0043(10)
N1P 0.0349(10) 0.0359(10) 0.0360(10) -0.0013(8) -0.0038(8) -0.0043(8)
C2P 0.0400(13) 0.0366(12) 0.0380(12) -0.0037(10) -0.0005(10) -0.0032(10)
C3P 0.0343(12) 0.0441(14) 0.0423(13) -0.0064(11) 0.0007(10) -0.0023(10)
C4P 0.0408(13) 0.0423(13) 0.0337(11) -0.0031(10) 0.0038(10) 0.0034(10)
N5P 0.0327(10) 0.0442(12) 0.0396(11) 0.0012(9) 0.0075(8) 0.0025(9)
N1N 0.0360(11) 0.0451(12) 0.0462(12) 0.0008(10) -0.0028(10) 0.0033(9)
C2N 0.0388(13) 0.0430(14) 0.0604(17) -0.0062(13) -0.0050(12) 0.0079(11)
C3N 0.0403(14) 0.0557(17) 0.0403(13) -0.0076(12) -0.0003(11) 0.0052(12)
C4N 0.0384(12) 0.0436(14) 0.0417(13) 0.0066(11) 0.0015(10) 0.0010(10)
N5N 0.0351(10) 0.0350(10) 0.0401(10) 0.0010(9) 0.0020(8) 0.0005(8)
O6W 0.0667(14) 0.0510(12) 0.0605(13) 0.0009(10) -0.0024(12) -0.0098(11)
O3W 0.0391(9) 0.0361(9) 0.0593(12) -0.0047(9) 0.0079(9) 0.0040(8)
O5W 0.0537(12) 0.0727(14) 0.0382(9) 0.0012(10) -0.0010(9) -0.0069(11)
O8WA 0.092(10) 0.120(16) 0.057(8) 0.032(8) 0.022(7) 0.038(11)
O4W 0.0774(17) 0.112(2) 0.0620(14) -0.0130(14) 0.0072(13) -0.0421(16)
O1W 0.102(2) 0.0488(12) 0.0509(13) 0.0070(10) -0.0106(13) 0.0019(13)
O7W 0.093(2) 0.0674(16) 0.0665(16) -0.0030(13) 0.0022(14) 0.0244(15)
O2W 0.0636(14) 0.0687(15) 0.0609(14) -0.0017(12) -0.0081(12) 0.0054(13)
O8WB 0.047(4) 0.065(5) 0.053(6) 0.022(3) 0.015(3) 0.008(3)

loop_
_atom_type_symbol
_atom_type_description
_atom_type_scat_dispersion_real
_atom_type_scat_dispersion_imag
_atom_type_scat_source
C C 0.0033 0.0016 'International Tables Vol C Tables 4.2.6.8 and 6.1.1.4'
H H 0.0000 0.0000 'International Tables Vol C Tables 4.2.6.8 and 6.1.1.4'
Cl Cl 0.1484 0.1585 'International Tables Vol C Tables 4.2.6.8 and 6.1.1.4'
N N 0.0061 0.0033 'International Tables Vol C Tables 4.2.6.8 and 6.1.1.4'
O O 0.0106 0.0060 'International Tables Vol C Tables 4.2.6.8 and 6.1.1.4'

loop_
_geom_angle_atom_site_label_1
_geom_angle_atom_site_label_2
_geom_angle_atom_site_label_3
_geom_angle
_geom_angle_site_symmetry_1
_geom_angle_site_symmetry_3
_geom_angle_publ_flag
C1C N1C H1C 114.3(17) . . ?
C1C N1C C7C 123.14(19) . . ?
C7C N1C H1C 113.5(18) . . ?
N1C C1C C2C 122.6(2) . . ?
N1C C1C C6C 121.8(2) . . ?
C6C C1C C2C 115.5(2) . . ?
C1C C2C Cl1C 120.37(18) . . ?
C3C C2C Cl1C 117.47(19) . . ?
C3C C2C C1C 122.1(2) . . ?
C2C C3C H3C 120.0 . . ?
C4C C3C C2C 120.0(2) . . ?
C4C C3C H3C 120.0 . . ?
C3C C4C H4C 120.1 . . ?
C3C C4C C5C 119.7(2) . . ?
C5C C4C H4C 120.1 . . ?
C4C C5C H5C 120.1 . . ?
C4C C5C C6C 119.7(2) . . ?
C6C C5C H5C 120.1 . . ?
C1C C6C Cl2C 119.03(19) . . ?
C5C C6C C1C 122.7(2) . . ?
C5C C6C Cl2C 118.3(2) . . ?
C8C C7C N1C 122.2(2) . . ?
C8C C7C C12C 119.7(2) . . ?
C12C C7C N1C 118.1(2) . . ?
C7C C8C H8C 119.6 . . ?
C9C C8C C7C 120.8(2) . . ?
C9C C8C H8C 119.6 . . ?
C8C C9C H9C 120.1 . . ?
C10C C9C C8C 119.8(2) . . ?
C10C C9C H9C 120.1 . . ?
C9C C10C H10C 120.1 . . ?
C9C C10C C11C 119.9(2) . . ?
C11C C10C H10C 120.1 . . ?
C10C C11C H11C 119.2 . . ?
C10C C11C C12C 121.6(2) . . ?
C12C C11C H11C 119.2 . . ?
C7C C12C C13C 121.2(2) . . ?
C11C C12C C7C 118.2(2) . . ?
C11C C12C C13C 120.6(2) . . ?
C12C C13C H13A 109.5 . . ?
C12C C13C H13B 109.4 . . ?
C12C C13C C14C 110.9(2) . . ?
H13A C13C H13B 108.0 . . ?
C14C C13C H13A 109.4 . . ?
C14C C13C H13B 109.5 . . ?
O1C C14C O2C 123.4(2) . . ?
O1C C14C C13C 119.3(2) . . ?
O2C C14C C13C 117.2(2) . . ?
C1D N1D H1D 115.5(19) . . ?
C1D N1D C7D 124.15(19) . . ?
C7D N1D H1D 109.8(18) . . ?
N1D C1D C2D 123.4(2) . . ?
N1D C1D C6D 121.4(2) . . ?
C2D C1D C6D 114.9(2) . . ?
C1D C2D Cl1D 120.33(18) . . ?
C3D C2D Cl1D 117.00(19) . . ?
C3D C2D C1D 122.7(2) . . ?
C2D C3D H3D 120.1 . . ?
C4D C3D C2D 119.8(2) . . ?
C4D C3D H3D 120.1 . . ?
C3D C4D H4D 120.0 . . ?
C3D C4D C5D 120.0(2) . . ?
C5D C4D H4D 120.0 . . ?
C4D C5D H5D 120.2 . . ?
C6D C5D C4D 119.6(2) . . ?
C6D C5D H5D 120.2 . . ?
C1D C6D Cl2D 118.78(18) . . ?
C5D C6D C1D 123.0(2) . . ?
C5D C6D Cl2D 118.25(19) . . ?
C8D C7D N1D 120.9(2) . . ?
C8D C7D C12D 121.0(2) . . ?
C12D C7D N1D 118.1(2) . . ?
C7D C8D H8D 120.0 . . ?
C9D C8D C7D 120.0(2) . . ?
C9D C8D H8D 120.0 . . ?
C8D C9D H9D 120.1 . . ?
C10D C9D C8D 119.9(3) . . ?
C10D C9D H9D 120.1 . . ?
C9D C10D H10D 120.1 . . ?
C11D C10D C9D 119.8(2) . . ?
C11D C10D H10D 120.1 . . ?
C10D C11D H11D 119.1 . . ?
C10D C11D C12D 121.8(2) . . ?
C12D C11D H11D 119.1 . . ?
C7D C12D C11D 117.6(2) . . ?
C7D C12D C13D 122.1(2) . . ?
C11D C12D C13D 120.2(2) . . ?
C12D C13D H13C 107.8 . . ?
C12D C13D H13D 107.8 . . ?
C12D C13D C14D 118.21(19) . . ?
H13C C13D H13D 107.1 . . ?
C14D C13D H13C 107.8 . . ?
C14D C13D H13D 107.8 . . ?
O1D C14D C13D 119.0(2) . . ?
O2D C14D O1D 124.1(2) . . ?
O2D C14D C13D 116.9(2) . . ?
N1A C1A C2A 121.4(2) . . ?
N1A C1A C6A 123.3(2) . . ?
C2A C1A C6A 115.1(2) . . ?
C1A N1A H1A 114.9(18) . . ?
C1A N1A C7A 124.1(2) . . ?
C7A N1A H1A 112.9(18) . . ?
C1A C2A Cl1A 119.04(18) . . ?
C3A C2A Cl1A 117.62(19) . . ?
C3A C2A C1A 123.3(2) . . ?
C2A C3A H3A 120.4 . . ?
C2A C3A C4A 119.1(2) . . ?
C4A C3A H3A 120.4 . . ?
C3A C4A H4A 120.1 . . ?
C5A C4A C3A 119.8(2) . . ?
C5A C4A H4A 120.1 . . ?
C4A C5A H5A 120.1 . . ?
C4A C5A C6A 119.9(2) . . ?
C6A C5A H5A 120.1 . . ?
C1A C6A Cl2A 120.14(19) . . ?
C5A C6A C1A 122.5(2) . . ?
C5A C6A Cl2A 117.31(19) . . ?
C8A C7A N1A 122.0(2) . . ?
C8A C7A C12A 120.3(2) . . ?
C12A C7A N1A 117.6(2) . . ?
C7A C8A H8A 119.8 . . ?
C9A C8A C7A 120.5(2) . . ?
C9A C8A H8A 119.8 . . ?
C8A C9A H9A 120.1 . . ?
C10A C9A C8A 119.8(3) . . ?
C10A C9A H9A 120.1 . . ?
C9A C10A H10A 120.1 . . ?
C9A C10A C11A 119.8(2) . . ?
C11A C10A H10A 120.1 . . ?
C10A C11A H11A 119.2 . . ?
C10A C11A C12A 121.6(3) . . ?
C12A C11A H11A 119.2 . . ?
C7A C12A C13A 121.7(2) . . ?
C11A C12A C7A 117.9(2) . . ?
C11A C12A C13A 120.4(2) . . ?
C12A C13A H13E 108.4 . . ?
C12A C13A H13F 108.4 . . ?
C12A C13A C14A 115.7(2) . . ?
H13E C13A H13F 107.4 . . ?
C14A C13A H13E 108.4 . . ?
C14A C13A H13F 108.4 . . ?
O1A C14A C13A 116.2(2) . . ?
O2A C14A O1A 124.5(2) . . ?
O2A C14A C13A 119.4(2) . . ?
C1B N1B H1B 114(2) . . ?
C1B N1B C7B 123.47(19) . . ?
C7B N1B H1B 114(2) . . ?
N1B C1B C2B 123.3(2) . . ?
N1B C1B C6B 121.5(2) . . ?
C2B C1B C6B 115.0(2) . . ?
C1B C2B Cl1B 120.21(18) . . ?
C3B C2B C1B 122.5(2) . . ?
C3B C2B Cl1B 117.23(19) . . ?
C2B C3B H3B 120.1 . . ?
C4B C3B C2B 119.8(2) . . ?
C4B C3B H3B 120.1 . . ?
C3B C4B H4B 119.9 . . ?
C3B C4B C5B 120.2(2) . . ?
C5B C4B H4B 119.9 . . ?
C4B C5B H5B 120.4 . . ?
C6B C5B C4B 119.3(3) . . ?
C6B C5B H5B 120.4 . . ?
C1B C6B Cl2B 118.46(19) . . ?
C5B C6B C1B 123.1(2) . . ?
C5B C6B Cl2B 118.5(2) . . ?
C8B C7B N1B 121.6(2) . . ?
C8B C7B C12B 119.9(2) . . ?
C12B C7B N1B 118.5(2) . . ?
C7B C8B H8B 119.7 . . ?
C9B C8B C7B 120.7(2) . . ?
C9B C8B H8B 119.7 . . ?
C8B C9B H9B 120.0 . . ?
C8B C9B C10B 120.1(3) . . ?
C10B C9B H9B 120.0 . . ?
C9B C10B H10B 120.3 . . ?
C9B C10B C11B 119.4(2) . . ?
C11B C10B H10B 120.3 . . ?
C10B C11B H11B 119.3 . . ?
C10B C11B C12B 121.4(3) . . ?
C12B C11B H11B 119.3 . . ?
C7B C12B C11B 118.4(2) . . ?
C7B C12B C13B 122.1(2) . . ?
C11B C12B C13B 119.5(2) . . ?
C12B C13B H13G 109.6 . . ?
C12B C13B H13H 109.6 . . ?
C12B C13B C14B 110.43(19) . . ?
H13G C13B H13H 108.1 . . ?
C14B C13B H13G 109.6 . . ?
C14B C13B H13H 109.6 . . ?
O1AB C14B O2AB 125.1(2) . . ?
O1AB C14B C13B 117.8(2) . . ?
O2AB C14B C13B 117.1(2) . . ?
H1PA N1P H1PB 109.5 . . ?
H1PA N1P H1PC 109.5 . . ?
H1PB N1P H1PC 109.5 . . ?
C2P N1P H1PA 109.5 . . ?
C2P N1P H1PB 109.5 . . ?
C2P N1P H1PC 109.5 . . ?
N1P C2P H2PA 109.4 . . ?
N1P C2P H2PB 109.4 . . ?
N1P C2P C3P 111.3(2) . . ?
H2PA C2P H2PB 108.0 . . ?
C3P C2P H2PA 109.4 . . ?
C3P C2P H2PB 109.4 . . ?
C2P C3P H3PA 109.6 . . ?
C2P C3P H3PB 109.6 . . ?
C2P C3P C4P 110.5(2) . . ?
H3PA C3P H3PB 108.1 . . ?
C4P C3P H3PA 109.6 . . ?
C4P C3P H3PB 109.6 . . ?
C3P C4P H4PA 109.2 . . ?
C3P C4P H4PB 109.2 . . ?
H4PA C4P H4PB 107.9 . . ?
N5P C4P C3P 111.9(2) . . ?
N5P C4P H4PA 109.2 . . ?
N5P C4P H4PB 109.2 . . ?
C4P N5P H5PA 109.5 . . ?
C4P N5P H5PB 109.5 . . ?
C4P N5P H5PC 109.5 . . ?
H5PA N5P H5PB 109.5 . . ?
H5PA N5P H5PC 109.5 . . ?
H5PB N5P H5PC 109.5 . . ?
H1NA N1N H1NB 109.5 . . ?
H1NA N1N H1NC 109.5 . . ?
H1NB N1N H1NC 109.5 . . ?
C2N N1N H1NA 109.5 . . ?
C2N N1N H1NB 109.5 . . ?
C2N N1N H1NC 109.5 . . ?
N1N C2N H2NA 109.0 . . ?
N1N C2N H2NB 109.0 . . ?
N1N C2N C3N 113.1(2) . . ?
H2NA C2N H2NB 107.8 . . ?
C3N C2N H2NA 109.0 . . ?
C3N C2N H2NB 109.0 . . ?
C2N C3N H3NA 108.9 . . ?
C2N C3N H3NB 108.9 . . ?
H3NA C3N H3NB 107.7 . . ?
C4N C3N C2N 113.6(2) . . ?
C4N C3N H3NA 108.9 . . ?
C4N C3N H3NB 108.9 . . ?
C3N C4N H4NA 109.4 . . ?
C3N C4N H4NB 109.4 . . ?
H4NA C4N H4NB 108.0 . . ?
N5N C4N C3N 111.0(2) . . ?
N5N C4N H4NA 109.4 . . ?
N5N C4N H4NB 109.4 . . ?
C4N N5N H5NA 109.5 . . ?
C4N N5N H5NB 109.5 . . ?
C4N N5N H5NC 109.5 . . ?
H5NA N5N H5NB 109.5 . . ?
H5NA N5N H5NC 109.5 . . ?
H5NB N5N H5NC 109.5 . . ?
H6WA O6W H6WB 104.3 . . ?
H3WA O3W H3WB 104.5 . . ?
H5WA O5W H5WB 104.5 . . ?
H8WA O8WA H8WB 104.5 . . ?
H4WA O4W H4WB 104.469(1) . . ?
H1WA O1W H1WB 104.5 . . ?
H7WA O7W H7WB 104.6 . . ?
H2WA O2W H2WB 104.3 . . ?
H8WC O8WB H8WD 104.5 . . ?

loop_
_geom_bond_atom_site_label_1
_geom_bond_atom_site_label_2
_geom_bond_distance
_geom_bond_site_symmetry_2
_geom_bond_publ_flag
Cl1C C2C 1.733(2) . ?
O1C C14C 1.253(3) . ?
N1C H1C 0.85(2) . ?
N1C C1C 1.394(3) . ?
N1C C7C 1.417(3) . ?
C1C C2C 1.409(3) . ?
C1C C6C 1.402(3) . ?
C2C C3C 1.387(3) . ?
O2C C14C 1.255(3) . ?
Cl2C C6C 1.739(3) . ?
C3C H3C 0.9300 . ?
C3C C4C 1.381(4) . ?
C4C H4C 0.9300 . ?
C4C C5C 1.381(4) . ?
C5C H5C 0.9300 . ?
C5C C6C 1.385(4) . ?
C7C C8C 1.393(3) . ?
C7C C12C 1.404(3) . ?
C8C H8C 0.9300 . ?
C8C C9C 1.389(3) . ?
C9C H9C 0.9300 . ?
C9C C10C 1.375(4) . ?
C10C H10C 0.9300 . ?
C10C C11C 1.384(4) . ?
C11C H11C 0.9300 . ?
C11C C12C 1.395(4) . ?
C12C C13C 1.508(3) . ?
C13C H13A 0.9700 . ?
C13C H13B 0.9700 . ?
C13C C14C 1.525(3) . ?
O1D C14D 1.261(3) . ?
N1D H1D 0.86(2) . ?
N1D C1D 1.389(3) . ?
N1D C7D 1.425(3) . ?
Cl1D C2D 1.738(2) . ?
C1D C2D 1.406(3) . ?
C1D C6D 1.410(3) . ?
Cl2D C6D 1.744(3) . ?
O2D C14D 1.255(3) . ?
C2D C3D 1.385(3) . ?
C3D H3D 0.9300 . ?
C3D C4D 1.377(4) . ?
C4D H4D 0.9300 . ?
C4D C5D 1.383(4) . ?
C5D H5D 0.9300 . ?
C5D C6D 1.378(4) . ?
C7D C8D 1.393(3) . ?
C7D C12D 1.397(3) . ?
C8D H8D 0.9300 . ?
C8D C9D 1.392(4) . ?
C9D H9D 0.9300 . ?
C9D C10D 1.384(4) . ?
C10D H10D 0.9300 . ?
C10D C11D 1.380(4) . ?
C11D H11D 0.9300 . ?
C11D C12D 1.403(3) . ?
C12D C13D 1.504(3) . ?
C13D H13C 0.9700 . ?
C13D H13D 0.9700 . ?
C13D C14D 1.525(3) . ?
Cl1A C2A 1.748(2) . ?
C1A N1A 1.392(3) . ?
C1A C2A 1.403(3) . ?
C1A C6A 1.404(3) . ?
O1A C14A 1.267(3) . ?
N1A H1A 0.89(2) . ?
N1A C7A 1.423(3) . ?
O2A C14A 1.236(3) . ?
Cl2A C6A 1.735(2) . ?
C2A C3A 1.384(3) . ?
C3A H3A 0.9300 . ?
C3A C4A 1.385(4) . ?
C4A H4A 0.9300 . ?
C4A C5A 1.384(4) . ?
C5A H5A 0.9300 . ?
C5A C6A 1.385(3) . ?
C7A C8A 1.392(3) . ?
C7A C12A 1.402(3) . ?
C8A H8A 0.9300 . ?
C8A C9A 1.387(4) . ?
C9A H9A 0.9300 . ?
C9A C10A 1.383(4) . ?
C10A H10A 0.9300 . ?
C10A C11A 1.384(4) . ?
C11A H11A 0.9300 . ?
C11A C12A 1.398(3) . ?
C12A C13A 1.502(3) . ?
C13A H13E 0.9700 . ?
C13A H13F 0.9700 . ?
C13A C14A 1.532(3) . ?
O1AB C14B 1.246(3) . ?
O2AB C14B 1.253(3) . ?
N1B H1B 0.85(2) . ?
N1B C1B 1.390(3) . ?
N1B C7B 1.418(3) . ?
C1B C2B 1.407(3) . ?
C1B C6B 1.407(3) . ?
Cl1B C2B 1.735(3) . ?
C2B C3B 1.386(3) . ?
Cl2B C6B 1.740(3) . ?
C3B H3B 0.9300 . ?
C3B C4B 1.377(4) . ?
C4B H4B 0.9300 . ?
C4B C5B 1.383(4) . ?
C5B H5B 0.9300 . ?
C5B C6B 1.383(4) . ?
C7B C8B 1.393(3) . ?
C7B C12B 1.397(3) . ?
C8B H8B 0.9300 . ?
C8B C9B 1.382(4) . ?
C9B H9B 0.9300 . ?
C9B C10B 1.383(4) . ?
C10B H10B 0.9300 . ?
C10B C11B 1.386(4) . ?
C11B H11B 0.9300 . ?
C11B C12B 1.399(4) . ?
C12B C13B 1.518(3) . ?
C13B H13G 0.9700 . ?
C13B H13H 0.9700 . ?
C13B C14B 1.526(3) . ?
N1P H1PA 0.8900 . ?
N1P H1PB 0.8900 . ?
N1P H1PC 0.8900 . ?
N1P C2P 1.488(3) . ?
C2P H2PA 0.9700 . ?
C2P H2PB 0.9700 . ?
C2P C3P 1.506(3) . ?
C3P H3PA 0.9700 . ?
C3P H3PB 0.9700 . ?
C3P C4P 1.518(4) . ?
C4P H4PA 0.9700 . ?
C4P H4PB 0.9700 . ?
C4P N5P 1.488(3) . ?
N5P H5PA 0.8900 . ?
N5P H5PB 0.8900 . ?
N5P H5PC 0.8900 . ?
N1N H1NA 0.8900 . ?
N1N H1NB 0.8900 . ?
N1N H1NC 0.8900 . ?
N1N C2N 1.486(4) . ?
C2N H2NA 0.9700 . ?
C2N H2NB 0.9700 . ?
C2N C3N 1.518(4) . ?
C3N H3NA 0.9700 . ?
C3N H3NB 0.9700 . ?
C3N C4N 1.511(4) . ?
C4N H4NA 0.9700 . ?
C4N H4NB 0.9700 . ?
C4N N5N 1.494(3) . ?
N5N H5NA 0.8900 . ?
N5N H5NB 0.8900 . ?
N5N H5NC 0.8900 . ?
O6W H6WA 0.8513 . ?
O6W H6WB 0.8509 . ?
O3W H3WA 0.8500 . ?
O3W H3WB 0.8503 . ?
O5W H5WA 0.8503 . ?
O5W H5WB 0.8500 . ?
O8WA H8WA 0.8499 . ?
O8WA H8WB 0.8499 . ?
O4W H4WA 0.849944(16) . ?
O4W H4WB 0.849826(17) . ?
O1W H1WA 0.8505 . ?
O1W H1WB 0.8487 . ?
O7W H7WA 0.8498 . ?
O7W H7WB 0.8511 . ?
O2W H2WA 0.8496 . ?
O2W H2WB 0.8513 . ?
O8WB H8WC 0.8489 . ?
O8WB H8WD 0.8503 . ?

loop_
_geom_hbond_atom_site_label_D
_geom_hbond_atom_site_label_H
_geom_hbond_atom_site_label_A
_geom_hbond_distance_DH
_geom_hbond_distance_HA
_geom_hbond_distance_DA
_geom_hbond_angle_DHA
_geom_hbond_site_symmetry_A
_geom_hbond_publ_flag
N1C H1C O2C 0.85(2) 2.11(2) 2.860(3) 146(2) . yes
N1P H1PB O1AB 0.89 1.88 2.759(3) 169.3 . yes
N1P H1PC O1D 0.89 1.87 2.758(3) 172.0 . yes
N5P H5PA O1C 0.89 1.87 2.749(3) 169.8 1_554 yes
N5P H5PB O1D 0.89 1.99 2.870(3) 172.7 1_455 yes
N5P H5PC O6W 0.89 1.98 2.848(3) 166.6 . yes
N1N H1NB O1A 0.89 1.96 2.837(3) 170.0 1_655 yes
N5N H5NA O1AB 0.89 1.97 2.810(3) 156.0 . yes
N5N H5NB O2D 0.89 1.90 2.784(3) 173.1 . yes
N5N H5NC O3W 0.89 2.04 2.868(3) 153.6 1_556 yes
O6W H6WA O7W 0.85 1.87 2.695(4) 161.3 . yes
O6W H6WB O2AB 0.85 2.01 2.850(3) 171.6 1_455 yes
O3W H3WA O2C 0.85 1.87 2.717(3) 172.5 1_554 yes
O3W H3WB O1A 0.85 2.00 2.795(3) 155.9 1_554 yes
O1W H1WA O2A 0.85 1.87 2.715(3) 169.5 . yes
O7W H7WA O1A 0.85 1.92 2.738(3) 161.1 1_554 yes
O2W H2WA O1W 0.85 1.95 2.781(4) 164.9 . yes
O2W H2WB O2C 0.85 2.02 2.844(3) 163.9 . yes
O8WB H8WD O5W 0.85 2.02 2.853(11) 166.9 . yes

loop_
_geom_torsion_atom_site_label_1
_geom_torsion_atom_site_label_2
_geom_torsion_atom_site_label_3
_geom_torsion_atom_site_label_4
_geom_torsion
_geom_torsion_site_symmetry_1
_geom_torsion_site_symmetry_2
_geom_torsion_site_symmetry_3
_geom_torsion_site_symmetry_4
_geom_torsion_publ_flag
Cl1C C2C C3C C4C 175.7(2) . . . . ?
N1C C1C C2C Cl1C 3.1(3) . . . . ?
N1C C1C C2C C3C -178.4(2) . . . . ?
N1C C1C C6C Cl2C -1.1(3) . . . . ?
N1C C1C C6C C5C 179.7(2) . . . . ?
N1C C7C C8C C9C -178.3(2) . . . . ?
N1C C7C C12C C11C 178.4(2) . . . . ?
N1C C7C C12C C13C -2.1(3) . . . . ?
C1C N1C C7C C8C 16.3(3) . . . . ?
C1C N1C C7C C12C -164.5(2) . . . . ?
C1C C2C C3C C4C -2.9(4) . . . . ?
C2C C1C C6C Cl2C 174.59(16) . . . . ?
C2C C1C C6C C5C -4.5(3) . . . . ?
C2C C3C C4C C5C -1.8(4) . . . . ?
C3C C4C C5C C6C 3.1(4) . . . . ?
C4C C5C C6C C1C 0.2(4) . . . . ?
C4C C5C C6C Cl2C -178.9(2) . . . . ?
C6C C1C C2C Cl1C -172.63(17) . . . . ?
C6C C1C C2C C3C 5.9(3) . . . . ?
C7C N1C C1C C2C 52.7(3) . . . . ?
C7C N1C C1C C6C -131.9(2) . . . . ?
C7C C8C C9C C10C -0.7(4) . . . . ?
C7C C12C C13C C14C -79.2(3) . . . . ?
C8C C7C C12C C11C -2.4(3) . . . . ?
C8C C7C C12C C13C 177.1(2) . . . . ?
C8C C9C C10C C11C -1.1(4) . . . . ?
C9C C10C C11C C12C 1.1(4) . . . . ?
C10C C11C C12C C7C 0.6(4) . . . . ?
C10C C11C C12C C13C -178.9(2) . . . . ?
C11C C12C C13C C14C 100.3(3) . . . . ?
C12C C7C C8C C9C 2.5(3) . . . . ?
C12C C13C C14C O1C -112.0(3) . . . . ?
C12C C13C C14C O2C 66.2(3) . . . . ?
N1D C1D C2D Cl1D 0.5(3) . . . . ?
N1D C1D C2D C3D -178.8(2) . . . . ?
N1D C1D C6D Cl2D -3.7(3) . . . . ?
N1D C1D C6D C5D 177.6(2) . . . . ?
N1D C7D C8D C9D 177.9(2) . . . . ?
N1D C7D C12D C11D -178.0(2) . . . . ?
N1D C7D C12D C13D -1.8(3) . . . . ?
Cl1D C2D C3D C4D -176.7(2) . . . . ?
C1D N1D C7D C8D -19.6(4) . . . . ?
C1D N1D C7D C12D 159.8(2) . . . . ?
C1D C2D C3D C4D 2.6(4) . . . . ?
C2D C1D C6D Cl2D -178.36(17) . . . . ?
C2D C1D C6D C5D 2.9(3) . . . . ?
C2D C3D C4D C5D 0.6(4) . . . . ?
C3D C4D C5D C6D -1.9(4) . . . . ?
C4D C5D C6D C1D 0.0(4) . . . . ?
C4D C5D C6D Cl2D -178.7(2) . . . . ?
C6D C1D C2D Cl1D 175.02(17) . . . . ?
C6D C1D C2D C3D -4.2(3) . . . . ?
C7D N1D C1D C2D -52.4(3) . . . . ?
C7D N1D C1D C6D 133.4(2) . . . . ?
C7D C8D C9D C10D 0.2(4) . . . . ?
C7D C12D C13D C14D 68.1(3) . . . . ?
C8D C7D C12D C11D 1.5(3) . . . . ?
C8D C7D C12D C13D 177.7(2) . . . . ?
C8D C9D C10D C11D 1.1(4) . . . . ?
C9D C10D C11D C12D -1.2(4) . . . . ?
C10D C11D C12D C7D -0.1(4) . . . . ?
C10D C11D C12D C13D -176.4(2) . . . . ?
C11D C12D C13D C14D -115.8(2) . . . . ?
C12D C7D C8D C9D -1.5(4) . . . . ?
C12D C13D C14D O1D -8.3(3) . . . . ?
C12D C13D C14D O2D 174.6(2) . . . . ?
Cl1A C2A C3A C4A -179.5(2) . . . . ?
C1A N1A C7A C8A 19.2(4) . . . . ?
C1A N1A C7A C12A -161.6(2) . . . . ?
C1A C2A C3A C4A 0.0(4) . . . . ?
N1A C1A C2A Cl1A 0.6(3) . . . . ?
N1A C1A C2A C3A -178.9(2) . . . . ?
N1A C1A C6A Cl2A 2.0(3) . . . . ?
N1A C1A C6A C5A -179.8(2) . . . . ?
N1A C7A C8A C9A -178.9(2) . . . . ?
N1A C7A C12A C11A 179.5(2) . . . . ?
N1A C7A C12A C13A 1.4(3) . . . . ?
C2A C1A N1A C7A -133.3(2) . . . . ?
C2A C1A C6A Cl2A -173.49(17) . . . . ?
C2A C1A C6A C5A 4.7(3) . . . . ?
C2A C3A C4A C5A 2.2(4) . . . . ?
C3A C4A C5A C6A -0.9(4) . . . . ?
C4A C5A C6A C1A -2.8(4) . . . . ?
C4A C5A C6A Cl2A 175.5(2) . . . . ?
C6A C1A N1A C7A 51.4(3) . . . . ?
C6A C1A C2A Cl1A 176.19(17) . . . . ?
C6A C1A C2A C3A -3.3(3) . . . . ?
C7A C8A C9A C10A -1.4(4) . . . . ?
C7A C12A C13A C14A -67.9(3) . . . . ?
C8A C7A C12A C11A -1.3(3) . . . . ?
C8A C7A C12A C13A -179.4(2) . . . . ?
C8A C9A C10A C11A 0.5(4) . . . . ?
C9A C10A C11A C12A 0.1(4) . . . . ?
C10A C11A C12A C7A 0.3(4) . . . . ?
C10A C11A C12A C13A 178.4(2) . . . . ?
C11A C12A C13A C14A 114.0(3) . . . . ?
C12A C7A C8A C9A 1.9(4) . . . . ?
C12A C13A C14A O1A -171.2(2) . . . . ?
C12A C13A C14A O2A 8.8(4) . . . . ?
N1B C1B C2B Cl1B -3.0(3) . . . . ?
N1B C1B C2B C3B 179.1(2) . . . . ?
N1B C1B C6B Cl2B 1.2(3) . . . . ?
N1B C1B C6B C5B 179.9(2) . . . . ?
N1B C7B C8B C9B 177.8(2) . . . . ?
N1B C7B C12B C11B -178.6(2) . . . . ?
N1B C7B C12B C13B 1.9(3) . . . . ?
C1B N1B C7B C8B -15.9(4) . . . . ?
C1B N1B C7B C12B 164.3(2) . . . . ?
C1B C2B C3B C4B 2.2(4) . . . . ?
Cl1B C2B C3B C4B -175.8(2) . . . . ?
C2B C1B C6B Cl2B -175.30(16) . . . . ?
C2B C1B C6B C5B 3.3(3) . . . . ?
C2B C3B C4B C5B 1.6(4) . . . . ?
C3B C4B C5B C6B -2.7(4) . . . . ?
C4B C5B C6B C1B 0.1(4) . . . . ?
C4B C5B C6B Cl2B 178.7(2) . . . . ?
C6B C1B C2B Cl1B 173.50(16) . . . . ?
C6B C1B C2B C3B -4.5(3) . . . . ?
C7B N1B C1B C2B -53.0(3) . . . . ?
C7B N1B C1B C6B 130.8(2) . . . . ?
C7B C8B C9B C10B 1.4(4) . . . . ?
C7B C12B C13B C14B 79.3(3) . . . . ?
C8B C7B C12B C11B 1.6(3) . . . . ?
C8B C7B C12B C13B -177.8(2) . . . . ?
C8B C9B C10B C11B 0.4(4) . . . . ?
C9B C10B C11B C12B -1.2(4) . . . . ?
C10B C11B C12B C7B 0.2(4) . . . . ?
C10B C11B C12B C13B 179.7(2) . . . . ?
C11B C12B C13B C14B -100.1(3) . . . . ?
C12B C7B C8B C9B -2.5(4) . . . . ?
C12B C13B C14B O1AB 105.7(3) . . . . ?
C12B C13B C14B O2AB -74.4(3) . . . . ?
N1P C2P C3P C4P -177.5(2) . . . . ?
C2P C3P C4P N5P -174.6(2) . . . . ?
N1N C2N C3N C4N -71.6(3) . . . . ?
C2N C3N C4N N5N 172.0(2) . . . . ?
